data_7718383
loop_
_publ_author_name
'Gilbert, Ugo'
'Mu, Xiao'
'Lam, Yan Yu Sarah'
'De Leener, Ga&#xeb;l'
'Schoenauen, Martin'
'Bottin, Ma&#xeb;lle'
'Robeyns, Koen'
'Luhmer, Michel'
'Robiette, Rapha&#xeb;l'
'Singleton, Michael L.'

_publ_section_title
;
 Influence of imidazole functionalization on the properties of small
 molecule models of the LPMO active site.
;
_journal_issue 15
_journal_name_full 'Dalton transactions (Cambridge, England : 2003)'
_journal_page_first 6174
_journal_page_last 6187
_journal_paper_doi 10.1039/d4dt03424d
_journal_volume 54
_journal_year 2025
_chemical_formula_moiety 'C13 H20 Cl Cu N4 O5, Cl O4'
_chemical_formula_sum 'C13 H20 Cl2 Cu N4 O9'
_chemical_formula_weight 510.77
_space_group_crystal_system monoclinic
_space_group_IT_number 14
_space_group_name_Hall '-P 2ybc'
_space_group_name_H-M_alt 'P 1 21/c 1'
_atom_sites_solution_hydrogens mixed
_atom_sites_solution_primary dual
_audit_creation_method SHELXL-2018/3
_audit_update_record
;
2024-07-10 deposited with the CCDC.	2025-03-10 downloaded from the CCDC.
;
_cell_angle_alpha 90
_cell_angle_beta 99.360(10)
_cell_angle_gamma 90
_cell_formula_units_Z 8
_cell_length_a 29.258(2)
_cell_length_b 7.1874(3)
_cell_length_c 19.1948(19)
_cell_measurement_reflns_used 3492
_cell_measurement_temperature 150(2)
_cell_measurement_theta_max 26.0460
_cell_measurement_theta_min 3.0530
_cell_volume 3982.7(5)
_computing_cell_refinement
;
CrysAlisPro, Agilent Technologies,
Version 1.171.37.35 (release 13-08-2014 CrysAlis171 .NET)
(compiled Aug 13 2014,18:06:01)
;
_computing_data_collection MAR
_computing_data_reduction
;
CrysAlisPro, Agilent Technologies,
Version 1.171.37.35 (release 13-08-2014 CrysAlis171 .NET)
(compiled Aug 13 2014,18:06:01)
;
_computing_molecular_graphics 'MERCURY (Macrae et al., 2008)'
_computing_publication_material
;
'MERCURY (Macrae et al., 2008), Platon (Spek, 2009)'
;
_computing_structure_refinement 'SHELXL-2018/3 (Sheldrick, 2018)'
_computing_structure_solution 'SHELXT (Sheldrick, 2015)'
_diffrn_ambient_temperature 150(2)
_diffrn_measured_fraction_theta_full 0.995
_diffrn_measured_fraction_theta_max 0.983
_diffrn_measurement_device_type 'MAR345 image plate'
_diffrn_measurement_method
;
'151 images, \D\F 1.0\% '
;
_diffrn_radiation_type MoK\a
_diffrn_radiation_wavelength 0.71073
_diffrn_reflns_av_R_equivalents 0.0455
_diffrn_reflns_av_unetI/netI 0.0421
_diffrn_reflns_Laue_measured_fraction_full 0.995
_diffrn_reflns_Laue_measured_fraction_max 0.983
_diffrn_reflns_limit_h_max 35
_diffrn_reflns_limit_h_min -34
_diffrn_reflns_limit_k_max 8
_diffrn_reflns_limit_k_min -8
_diffrn_reflns_limit_l_max 23
_diffrn_reflns_limit_l_min -23
_diffrn_reflns_number 21207
_diffrn_reflns_point_group_measured_fraction_full 0.995
_diffrn_reflns_point_group_measured_fraction_max 0.983
_diffrn_reflns_theta_full 25.242
_diffrn_reflns_theta_max 26.002
_diffrn_reflns_theta_min 2.921
_diffrn_source 'Incoatec microfocus source'
_exptl_absorpt_coefficient_mu 1.420
_exptl_absorpt_correction_T_max 1.00000
_exptl_absorpt_correction_T_min 0.67010
_exptl_absorpt_correction_type multi-scan
_exptl_absorpt_process_details
;
CrysAlisPro, Agilent Technologies,
Version 1.171.37.35 (release 13-08-2014 CrysAlis171 .NET)
(compiled Aug 13 2014,18:06:01)
Empirical absorption correction using spherical harmonics,
 implemented in SCALE3 ABSPACK scaling algorithm.
;
_exptl_crystal_colour blue
_exptl_crystal_density_diffrn 1.704
_exptl_crystal_description plate
_exptl_crystal_F_000 2088
_exptl_crystal_recrystallization_method 'diffusion of diethyl ether in a methanol solution of the compound'
_exptl_crystal_size_max 0.50
_exptl_crystal_size_mid 0.14
_exptl_crystal_size_min 0.03
_refine_diff_density_max 1.510
_refine_diff_density_min -1.098
_refine_diff_density_rms 0.103
_refine_ls_extinction_method none
_refine_ls_goodness_of_fit_ref 1.112
_refine_ls_hydrogen_treatment mixed
_refine_ls_matrix_type full
_refine_ls_number_parameters 641
_refine_ls_number_reflns 7701
_refine_ls_number_restraints 330
_refine_ls_restrained_S_all 1.116
_refine_ls_R_factor_all 0.0790
_refine_ls_R_factor_gt 0.0705
_refine_ls_shift/su_max 0.000
_refine_ls_shift/su_mean 0.000
_refine_ls_structure_factor_coef Fsqd
_refine_ls_weighting_details 'w=1/[\s^2^(Fo^2^)+(0.0411P)^2^+24.5165P] where P=(Fo^2^+2Fc^2^)/3'
_refine_ls_weighting_scheme calc
_refine_ls_wR_factor_gt 0.1593
_refine_ls_wR_factor_ref 0.1638
_reflns_Friedel_coverage 0.000
_reflns_number_gt 6714
_reflns_number_total 7701
_reflns_threshold_expression 'I > 2\s(I)'
_cod_data_source_file d4dt03424d2.cif
_cod_data_source_block ms_ugd-02-042_150k
_cod_depositor_comments 'Adding full bibliography for 7718380--7718387.cif.'
_cod_original_sg_symbol_H-M 'P 21/c'
_cod_database_code 7718383
_shelx_shelxl_version_number 2018/3
_shelx_space_group_comment
;
The symmetry employed for this shelxl refinement is uniquely defined
by the following loop, which should always be used as a source of
symmetry information in preference to the above space-group names.
They are only intended as comments.
;

loop_
_space_group_symop_operation_xyz
'x, y, z'
'-x, y+1/2, -z+1/2'
'-x, -y, -z'
'x, -y-1/2, z-1/2'

loop_
_atom_site_label
_atom_site_type_symbol
_atom_site_fract_x
_atom_site_fract_y
_atom_site_fract_z
_atom_site_U_iso_or_equiv
_atom_site_adp_type
_atom_site_occupancy
_atom_site_site_symmetry_order
_atom_site_calc_flag
_atom_site_refinement_flags_posn
_atom_site_refinement_flags_adp
_atom_site_refinement_flags_occupancy
_atom_site_disorder_assembly
_atom_site_disorder_group
Cu1 Cu 0.12255(2) -0.12798(8) 0.40496(3) 0.02350(17) Uani 1 1 d . . . . .
N2 N 0.05439(15) -0.1584(6) 0.4101(2) 0.0265(9) Uani 1 1 d . . . . .
C3 C 0.0437(2) -0.2193(8) 0.4735(3) 0.0339(12) Uani 1 1 d . . . . .
H3 H 0.068286 -0.237943 0.511754 0.041 Uiso 1 1 calc R U . . .
C4 C -0.0011(2) -0.2546(8) 0.4842(3) 0.0393(14) Uani 1 1 d . . . . .
H4 H -0.007088 -0.294963 0.528904 0.047 Uiso 1 1 calc R U . . .
C5 C -0.0368(2) -0.2301(9) 0.4286(3) 0.0433(15) Uani 1 1 d . . . . .
H5 H -0.067846 -0.254491 0.434367 0.052 Uiso 1 1 calc R U . . .
C6 C -0.0268(2) -0.1690(8) 0.3636(3) 0.0372(13) Uani 1 1 d . . . . .
H6 H -0.051105 -0.151864 0.324834 0.045 Uiso 1 1 calc R U . . .
C7 C 0.01911(19) -0.1331(7) 0.3559(3) 0.0304(11) Uani 1 1 d . . . . .
C8 C 0.02998(19) -0.0655(7) 0.2853(3) 0.0300(11) Uani 1 1 d . . . . .
H8A H 0.039177 0.067047 0.290156 0.036 Uiso 1 1 calc R U . . .
H8AB H 0.001343 -0.072628 0.249983 0.036 Uiso 1 1 calc R U . . .
C9 C 0.06832(18) -0.1736(8) 0.2571(3) 0.0301(11) Uani 1 1 d . . . . .
H9A H 0.063434 -0.309011 0.261914 0.036 Uiso 1 1 calc R U . . .
H9AB H 0.067480 -0.145233 0.206419 0.036 Uiso 1 1 calc R U . . .
N10 N 0.11371(14) -0.1196(6) 0.2976(2) 0.0259(9) Uani 1 1 d . . . . .
H10 H 0.117868 0.014007 0.285559 0.031 Uiso 1 1 calc R U . . .
C11 C 0.15334(18) -0.2218(7) 0.2725(3) 0.0282(11) Uani 1 1 d . . . . .
H11A H 0.146539 -0.356432 0.267208 0.034 Uiso 1 1 calc R U . . .
H11B H 0.158994 -0.171811 0.226594 0.034 Uiso 1 1 calc R U . . .
C12 C 0.19402(18) -0.1886(6) 0.3285(3) 0.0269(11) Uani 1 1 d . . . . .
N13 N 0.23984(16) -0.2081(6) 0.3250(2) 0.0316(10) Uani 1 1 d . . . . .
C14 C 0.2639(2) -0.1686(7) 0.3916(3) 0.0351(13) Uani 1 1 d . . . . .
H14 H 0.296533 -0.169894 0.405530 0.042 Uiso 1 1 calc R U . . .
C15 C 0.23201(19) -0.1280(7) 0.4332(3) 0.0322(12) Uani 1 1 d . . . . .
H15 H 0.238666 -0.095243 0.481774 0.039 Uiso 1 1 calc R U . . .
N16 N 0.18813(15) -0.1418(6) 0.3935(2) 0.0280(9) Uani 1 1 d . . . . .
C17 C 0.2598(2) -0.2544(8) 0.2613(3) 0.0391(14) Uani 1 1 d . . . . .
H17A H 0.292650 -0.285740 0.274967 0.059 Uiso 1 1 calc R U . . .
H17B H 0.256783 -0.147186 0.229339 0.059 Uiso 1 1 calc R U . . .
H17C H 0.243285 -0.361008 0.237335 0.059 Uiso 1 1 calc R U . . .
O18 O 0.14075(15) -0.1020(5) 0.5117(2) 0.0340(9) Uani 1 1 d . . . . .
H18 H 0.143(2) 0.001(10) 0.525(4) 0.051 Uiso 1 1 d . U . . .
C19 C 0.1634(2) -0.2406(8) 0.5609(3) 0.0403(14) Uani 1 1 d . . . . .
H19A H 0.151856 -0.230135 0.605921 0.060 Uiso 1 1 calc R U . . .
H19B H 0.196938 -0.219787 0.568732 0.060 Uiso 1 1 calc R U . . .
H19C H 0.156622 -0.365287 0.541234 0.060 Uiso 1 1 calc R U . . .
Cu21 Cu 0.37671(2) 0.28481(9) 0.34774(3) 0.02885(18) Uani 1 1 d . . . . .
N22 N 0.44493(17) 0.3085(6) 0.3419(3) 0.0367(11) Uani 1 1 d . . . . .
C23 C 0.4568(2) 0.3670(8) 0.2797(4) 0.0437(15) Uani 1 1 d . . . . .
H23 H 0.432499 0.400324 0.242637 0.052 Uiso 1 1 calc R U . . .
C24 C 0.5020(2) 0.3809(9) 0.2670(5) 0.058(2) Uani 1 1 d . . . . .
H24 H 0.508556 0.424190 0.222948 0.069 Uiso 1 1 calc R U . . .
C25 C 0.5374(3) 0.3293(11) 0.3210(6) 0.071(3) Uani 1 1 d . . . . .
H25 H 0.568748 0.332114 0.313801 0.085 Uiso 1 1 calc R U . . .
C26 C 0.5266(3) 0.2746(10) 0.3847(5) 0.064(2) Uani 1 1 d . . . . .
H26 H 0.550734 0.242732 0.422133 0.077 Uiso 1 1 calc R U . . .
C27 C 0.4800(2) 0.2647(8) 0.3954(4) 0.0466(17) Uani 1 1 d . . . . .
C28 C 0.4686(2) 0.2074(8) 0.4664(4) 0.0527(19) Uani 1 1 d . . . . .
H28A H 0.458442 0.075889 0.463166 0.063 Uiso 1 1 calc R U . . .
H28B H 0.497487 0.213156 0.501391 0.063 Uiso 1 1 calc R U . . .
C29 C 0.4320(2) 0.3204(9) 0.4944(3) 0.0477(17) Uani 1 1 d . . . . .
H29A H 0.433645 0.297720 0.545639 0.057 Uiso 1 1 calc R U . . .
H29B H 0.437157 0.454730 0.487237 0.057 Uiso 1 1 calc R U . . .
N30 N 0.38528(18) 0.2634(7) 0.4554(2) 0.0371(11) Uani 1 1 d . . . . .
H30 H 0.382003 0.128148 0.465769 0.044 Uiso 1 1 calc R U . . .
C31 C 0.3469(2) 0.3572(8) 0.4818(3) 0.0402(14) Uani 1 1 d . . . . .
H31A H 0.353535 0.491575 0.488906 0.048 Uiso 1 1 calc R U . . .
H31B H 0.341842 0.302204 0.527164 0.048 Uiso 1 1 calc R U . . .
C32 C 0.3051(2) 0.3281(7) 0.4258(3) 0.0312(12) Uani 1 1 d . . . . .
N33 N 0.25968(18) 0.3427(6) 0.4299(3) 0.0380(11) Uani 1 1 d . . . . .
C34 C 0.2356(2) 0.3129(7) 0.3618(3) 0.0350(13) Uani 1 1 d . . . . .
H34 H 0.202926 0.315845 0.348005 0.042 Uiso 1 1 calc R U . . .
C35 C 0.26722(18) 0.2789(8) 0.3191(3) 0.0320(12) Uani 1 1 d . . . . .
H35 H 0.260520 0.252382 0.269981 0.038 Uiso 1 1 calc R U . . .
N36 N 0.31073(15) 0.2895(6) 0.3590(2) 0.0283(9) Uani 1 1 d . . . . .
C37 C 0.2398(3) 0.3799(10) 0.4949(4) 0.0515(17) Uani 1 1 d . . . . .
H37A H 0.205887 0.379137 0.483560 0.077 Uiso 1 1 calc R U . . .
H37B H 0.250304 0.501835 0.514010 0.077 Uiso 1 1 calc R U . . .
H37C H 0.250000 0.283377 0.530044 0.077 Uiso 1 1 calc R U . . .
O38 O 0.35602(15) 0.2852(6) 0.2413(2) 0.0373(9) Uani 1 1 d . . . . .
H38 H 0.351(3) 0.392(11) 0.226(4) 0.056 Uiso 1 1 d . U . . .
C39 C 0.3456(3) 0.1345(9) 0.1936(4) 0.0511(17) Uani 1 1 d . . . . .
H39A H 0.315432 0.155675 0.164117 0.077 Uiso 1 1 calc R U . . .
H39B H 0.344646 0.018652 0.220229 0.077 Uiso 1 1 calc R U . . .
H39C H 0.369553 0.125280 0.163525 0.077 Uiso 1 1 calc R U . . .
Cl41 Cl 0.16975(5) 0.27222(17) 0.65075(6) 0.0301(3) Uani 1 1 d D . . . .
O42 O 0.13205(15) 0.3661(6) 0.6768(2) 0.0495(11) Uani 1 1 d D . . . .
O43 O 0.15633(14) 0.2403(5) 0.57527(17) 0.0347(9) Uani 1 1 d D . . . .
O44 O 0.20969(14) 0.3923(6) 0.6618(2) 0.0494(11) Uani 1 1 d D . . . .
O45 O 0.17954(19) 0.0981(6) 0.6863(2) 0.0585(13) Uani 1 1 d D . . . .
Cl51 Cl 0.09808(10) 0.3656(4) 0.37929(16) 0.0237(4) Uani 0.922(7) 1 d D . P A 5
O52 O 0.1254(2) 0.5230(7) 0.4094(4) 0.0372(11) Uani 0.922(7) 1 d D . P A 5
O53 O 0.04950(14) 0.4063(6) 0.3732(3) 0.0426(13) Uani 0.922(7) 1 d D . P A 5
O54 O 0.10857(19) 0.3268(7) 0.3093(2) 0.0402(12) Uani 0.922(7) 1 d D . P A 5
O55 O 0.1095(2) 0.2057(5) 0.4238(2) 0.0467(15) Uani 0.922(7) 1 d D . P A 5
Cl5B Cl 0.1039(12) 0.360(4) 0.3825(19) 0.0237(4) Uani 0.078(7) 1 d D . P A 6
O52B O 0.132(2) 0.518(7) 0.410(4) 0.0372(11) Uani 0.078(7) 1 d D . P A 6
O53B O 0.0637(16) 0.346(7) 0.416(3) 0.0426(13) Uani 0.078(7) 1 d D . P A 6
O54B O 0.090(2) 0.386(8) 0.308(2) 0.0402(12) Uani 0.078(7) 1 d D . P A 6
O55B O 0.1308(17) 0.193(6) 0.394(3) 0.0467(15) Uani 0.078(7) 1 d D . P A 6
Cl61 Cl 0.40306(16) 0.7819(5) 0.3726(3) 0.0264(9) Uani 0.743(8) 1 d D . P B 1
O62 O 0.3751(3) 0.6278(10) 0.3416(6) 0.051(3) Uani 0.743(8) 1 d D . P B 1
O63 O 0.3918(2) 0.8203(8) 0.4418(3) 0.0459(17) Uani 0.743(8) 1 d D . P B 1
O64 O 0.45130(16) 0.7364(8) 0.3789(3) 0.0430(17) Uani 0.743(8) 1 d D . P B 1
O65 O 0.3935(3) 0.9429(7) 0.3280(3) 0.053(2) Uani 0.743(8) 1 d D . P B 1
Cl6B Cl 0.3965(5) 0.7867(17) 0.3615(7) 0.038(4) Uani 0.257(8) 1 d D U P B 2
O62B O 0.3663(8) 0.628(3) 0.3434(15) 0.045(7) Uani 0.257(8) 1 d D U P B 2
O63B O 0.4257(7) 0.753(3) 0.4282(10) 0.081(8) Uani 0.257(8) 1 d D U P B 2
O64B O 0.4247(7) 0.812(3) 0.3078(11) 0.088(8) Uani 0.257(8) 1 d D U P B 2
O65B O 0.3694(4) 0.9512(16) 0.3650(7) 0.027(3) Uani 0.257(8) 1 d D U P B 2
Cl71 Cl 0.3428(2) 0.5999(9) 0.0995(4) 0.0310(13) Uani 0.491(16) 1 d D U P C 3
O72 O 0.3856(3) 0.4967(11) 0.1025(7) 0.052(3) Uani 0.491(16) 1 d D U P C 3
O73 O 0.3496(5) 0.7914(10) 0.0838(7) 0.058(4) Uani 0.491(16) 1 d D U P C 3
O74 O 0.3101(5) 0.5158(18) 0.0456(9) 0.104(6) Uani 0.491(16) 1 d D U P C 3
O75 O 0.3264(7) 0.585(2) 0.1654(7) 0.099(6) Uani 0.491(16) 1 d D U P C 3
Cl7B Cl 0.3306(4) 0.6190(12) 0.1010(4) 0.053(2) Uani 0.509(16) 1 d D U P C 4
O72B O 0.3522(4) 0.6266(14) 0.1747(5) 0.048(3) Uani 0.509(16) 1 d D U P C 4
O73B O 0.3180(8) 0.8021(14) 0.0772(8) 0.121(6) Uani 0.509(16) 1 d D U P C 4
O74B O 0.3641(7) 0.539(3) 0.0625(11) 0.160(8) Uani 0.509(16) 1 d D U P C 4
O75B O 0.2916(4) 0.4983(16) 0.0924(7) 0.078(4) Uani 0.509(16) 1 d D U P C 4

loop_
_atom_site_aniso_label
_atom_site_aniso_U_11
_atom_site_aniso_U_22
_atom_site_aniso_U_33
_atom_site_aniso_U_23
_atom_site_aniso_U_13
_atom_site_aniso_U_12
Cu1 0.0304(3) 0.0180(3) 0.0214(3) 0.0010(2) 0.0022(2) -0.0016(2)
N2 0.036(2) 0.0164(19) 0.027(2) -0.0036(16) 0.0046(18) -0.0002(18)
C3 0.045(3) 0.028(3) 0.029(3) -0.002(2) 0.008(2) 0.001(3)
C4 0.047(3) 0.037(3) 0.036(3) -0.003(2) 0.015(3) -0.003(3)
C5 0.040(3) 0.042(3) 0.051(4) -0.006(3) 0.018(3) -0.004(3)
C6 0.035(3) 0.032(3) 0.043(3) -0.006(2) 0.003(2) 0.002(3)
C7 0.036(3) 0.017(2) 0.037(3) -0.005(2) 0.002(2) 0.003(2)
C8 0.036(3) 0.025(3) 0.027(3) 0.001(2) -0.001(2) 0.002(2)
C9 0.033(3) 0.029(3) 0.028(3) 0.001(2) 0.001(2) -0.005(2)
N10 0.027(2) 0.017(2) 0.032(2) 0.0001(17) 0.0004(18) -0.0008(17)
C11 0.036(3) 0.021(2) 0.027(3) -0.002(2) 0.006(2) 0.000(2)
C12 0.032(3) 0.013(2) 0.036(3) 0.003(2) 0.007(2) -0.005(2)
N13 0.033(2) 0.024(2) 0.038(3) 0.0058(19) 0.008(2) 0.001(2)
C14 0.030(3) 0.025(3) 0.047(3) 0.007(2) -0.003(2) -0.009(2)
C15 0.038(3) 0.023(3) 0.033(3) 0.005(2) -0.001(2) -0.010(2)
N16 0.032(2) 0.021(2) 0.031(2) 0.0011(17) 0.0047(18) -0.0042(18)
C17 0.040(3) 0.033(3) 0.047(4) 0.004(3) 0.015(3) 0.004(3)
O18 0.056(3) 0.0176(17) 0.0257(19) -0.0019(14) -0.0011(17) 0.0036(18)
C19 0.063(4) 0.032(3) 0.026(3) 0.003(2) 0.006(3) 0.012(3)
Cu21 0.0314(4) 0.0248(3) 0.0275(4) 0.0014(2) -0.0038(3) -0.0027(3)
N22 0.035(3) 0.018(2) 0.053(3) -0.003(2) -0.004(2) 0.005(2)
C23 0.040(3) 0.027(3) 0.065(4) -0.001(3) 0.011(3) 0.008(3)
C24 0.042(4) 0.039(4) 0.096(6) -0.013(4) 0.021(4) 0.005(3)
C25 0.034(4) 0.049(4) 0.125(8) -0.028(5) 0.000(4) 0.008(3)
C26 0.042(4) 0.037(4) 0.099(7) -0.023(4) -0.026(4) 0.016(3)
C27 0.049(4) 0.019(3) 0.063(4) -0.009(3) -0.020(3) 0.009(3)
C28 0.058(4) 0.024(3) 0.062(4) -0.003(3) -0.032(3) 0.003(3)
C29 0.060(4) 0.036(3) 0.039(3) 0.004(3) -0.019(3) -0.011(3)
N30 0.049(3) 0.027(2) 0.032(3) -0.0003(19) -0.002(2) -0.005(2)
C31 0.059(4) 0.033(3) 0.027(3) -0.002(2) 0.002(3) 0.000(3)
C32 0.041(3) 0.014(2) 0.038(3) 0.003(2) 0.006(2) -0.003(2)
N33 0.053(3) 0.025(2) 0.039(3) 0.003(2) 0.016(2) 0.001(2)
C34 0.034(3) 0.024(3) 0.048(3) 0.007(2) 0.008(3) -0.002(2)
C35 0.029(3) 0.028(3) 0.038(3) 0.004(2) 0.004(2) -0.008(2)
N36 0.031(2) 0.029(2) 0.024(2) 0.0027(17) 0.0022(17) -0.0071(19)
C37 0.067(5) 0.046(4) 0.047(4) 0.005(3) 0.029(3) 0.008(3)
O38 0.052(3) 0.032(2) 0.026(2) 0.0001(16) 0.0008(17) 0.006(2)
C39 0.059(4) 0.041(4) 0.047(4) -0.011(3) -0.009(3) -0.002(3)
Cl41 0.0405(7) 0.0255(6) 0.0240(6) -0.0028(5) 0.0043(5) -0.0036(5)
O42 0.060(3) 0.047(3) 0.046(3) -0.015(2) 0.020(2) 0.001(2)
O43 0.051(2) 0.033(2) 0.0210(19) -0.0073(15) 0.0062(17) -0.0032(18)
O44 0.049(3) 0.048(3) 0.047(3) -0.004(2) -0.004(2) -0.018(2)
O45 0.090(4) 0.032(2) 0.050(3) 0.010(2) 0.000(3) 0.005(2)
Cl51 0.0338(11) 0.0131(5) 0.0249(7) -0.0003(5) 0.0066(7) -0.0009(6)
O52 0.042(3) 0.0162(18) 0.050(2) -0.0030(16) -0.003(2) -0.0031(18)
O53 0.039(3) 0.041(3) 0.048(3) -0.008(2) 0.006(2) -0.003(2)
O54 0.061(4) 0.036(3) 0.029(2) -0.0042(19) 0.023(2) -0.002(2)
O55 0.086(4) 0.018(2) 0.030(3) 0.0037(18) -0.009(2) 0.001(2)
Cl5B 0.0338(11) 0.0131(5) 0.0249(7) -0.0003(5) 0.0066(7) -0.0009(6)
O52B 0.042(3) 0.0162(18) 0.050(2) -0.0030(16) -0.003(2) -0.0031(18)
O53B 0.039(3) 0.041(3) 0.048(3) -0.008(2) 0.006(2) -0.003(2)
O54B 0.061(4) 0.036(3) 0.029(2) -0.0042(19) 0.023(2) -0.002(2)
O55B 0.086(4) 0.018(2) 0.030(3) 0.0037(18) -0.009(2) 0.001(2)
Cl61 0.0306(16) 0.0107(13) 0.0368(15) -0.0015(9) 0.0022(12) -0.0011(10)
O62 0.033(4) 0.016(4) 0.095(8) -0.018(4) -0.013(4) -0.002(3)
O63 0.064(4) 0.030(3) 0.047(4) -0.003(3) 0.020(3) -0.002(3)
O64 0.028(3) 0.041(3) 0.060(4) -0.013(3) 0.007(3) -0.010(2)
O65 0.093(6) 0.018(3) 0.043(4) 0.000(2) -0.006(4) 0.005(3)
Cl6B 0.028(5) 0.039(6) 0.047(6) -0.004(4) 0.005(4) 0.002(3)
O62B 0.049(12) 0.023(9) 0.059(14) -0.002(10) -0.003(9) 0.003(8)
O63B 0.084(14) 0.061(12) 0.081(10) 0.014(10) -0.044(10) -0.004(10)
O64B 0.089(14) 0.083(14) 0.110(13) -0.003(11) 0.072(11) 0.009(10)
O65B 0.027(6) 0.021(5) 0.036(7) 0.000(5) 0.015(5) -0.002(5)
Cl71 0.041(3) 0.0218(18) 0.029(2) 0.0021(13) 0.0027(17) -0.0018(17)
O72 0.038(5) 0.024(4) 0.098(8) -0.001(5) 0.023(5) 0.000(4)
O73 0.079(8) 0.026(4) 0.070(7) 0.006(4) 0.015(6) 0.006(5)
O74 0.099(10) 0.060(7) 0.124(11) -0.025(8) -0.064(9) 0.013(7)
O75 0.129(13) 0.092(11) 0.092(8) 0.045(8) 0.069(8) 0.064(9)
Cl7B 0.068(4) 0.049(3) 0.041(3) 0.002(2) 0.004(3) -0.013(3)
O72B 0.051(6) 0.034(5) 0.051(5) 0.006(4) -0.016(4) -0.012(5)
O73B 0.164(14) 0.062(6) 0.111(10) 0.038(7) -0.059(10) -0.025(7)
O74B 0.165(14) 0.182(14) 0.157(13) -0.081(12) 0.099(12) -0.031(11)
O75B 0.073(7) 0.070(7) 0.075(8) 0.025(6) -0.036(6) -0.028(6)

loop_
_atom_type_symbol
_atom_type_description
_atom_type_scat_dispersion_real
_atom_type_scat_dispersion_imag
_atom_type_scat_source
C C 0.0033 0.0016 'International Tables Vol C Tables 4.2.6.8 and 6.1.1.4'
H H 0.0000 0.0000 'International Tables Vol C Tables 4.2.6.8 and 6.1.1.4'
N N 0.0061 0.0033 'International Tables Vol C Tables 4.2.6.8 and 6.1.1.4'
O O 0.0106 0.0060 'International Tables Vol C Tables 4.2.6.8 and 6.1.1.4'
Cl Cl 0.1484 0.1585 'International Tables Vol C Tables 4.2.6.8 and 6.1.1.4'
Cu Cu 0.3201 1.2651 'International Tables Vol C Tables 4.2.6.8 and 6.1.1.4'

loop_
_geom_angle_atom_site_label_1
_geom_angle_atom_site_label_2
_geom_angle_atom_site_label_3
_geom_angle
_geom_angle_site_symmetry_1
_geom_angle_site_symmetry_3
_geom_angle_publ_flag
N16 Cu1 N2 170.24(17) . . ?
N16 Cu1 N10 81.63(17) . . ?
N2 Cu1 N10 95.06(17) . . ?
N16 Cu1 O18 90.95(18) . . ?
N2 Cu1 O18 93.41(17) . . ?
N10 Cu1 O18 169.58(17) . . ?
N16 Cu1 O55B 85.5(12) . . ?
N2 Cu1 O55B 103.2(12) . . ?
N10 Cu1 O55B 82.8(13) . . ?
O18 Cu1 O55B 89.3(13) . . ?
C7 N2 C3 117.9(5) . . ?
C7 N2 Cu1 125.6(4) . . ?
C3 N2 Cu1 116.4(4) . . ?
N2 C3 C4 123.1(5) . . ?
N2 C3 H3 118.4 . . ?
C4 C3 H3 118.4 . . ?
C5 C4 C3 118.7(6) . . ?
C5 C4 H4 120.7 . . ?
C3 C4 H4 120.7 . . ?
C4 C5 C6 119.3(6) . . ?
C4 C5 H5 120.4 . . ?
C6 C5 H5 120.4 . . ?
C5 C6 C7 119.7(6) . . ?
C5 C6 H6 120.1 . . ?
C7 C6 H6 120.1 . . ?
N2 C7 C6 121.3(5) . . ?
N2 C7 C8 118.9(5) . . ?
C6 C7 C8 119.8(5) . . ?
C7 C8 C9 115.1(4) . . ?
C7 C8 H8A 108.5 . . ?
C9 C8 H8A 108.5 . . ?
C7 C8 H8AB 108.5 . . ?
C9 C8 H8AB 108.5 . . ?
H8A C8 H8AB 107.5 . . ?
N10 C9 C8 109.1(4) . . ?
N10 C9 H9A 109.9 . . ?
C8 C9 H9A 109.9 . . ?
N10 C9 H9AB 109.9 . . ?
C8 C9 H9AB 109.9 . . ?
H9A C9 H9AB 108.3 . . ?
C9 N10 C11 111.9(4) . . ?
C9 N10 Cu1 118.7(3) . . ?
C11 N10 Cu1 109.3(3) . . ?
C9 N10 H10 105.2 . . ?
C11 N10 H10 105.2 . . ?
Cu1 N10 H10 105.2 . . ?
C12 C11 N10 104.8(4) . . ?
C12 C11 H11A 110.8 . . ?
N10 C11 H11A 110.8 . . ?
C12 C11 H11B 110.8 . . ?
N10 C11 H11B 110.8 . . ?
H11A C11 H11B 108.9 . . ?
N16 C12 N13 110.6(5) . . ?
N16 C12 C11 120.5(5) . . ?
N13 C12 C11 128.8(5) . . ?
C12 N13 C14 106.8(5) . . ?
C12 N13 C17 126.2(5) . . ?
C14 N13 C17 127.0(5) . . ?
C15 C14 N13 107.1(5) . . ?
C15 C14 H14 126.4 . . ?
N13 C14 H14 126.4 . . ?
C14 C15 N16 109.0(5) . . ?
C14 C15 H15 125.5 . . ?
N16 C15 H15 125.5 . . ?
C12 N16 C15 106.5(4) . . ?
C12 N16 Cu1 113.2(3) . . ?
C15 N16 Cu1 140.1(4) . . ?
N13 C17 H17A 109.5 . . ?
N13 C17 H17B 109.5 . . ?
H17A C17 H17B 109.5 . . ?
N13 C17 H17C 109.5 . . ?
H17A C17 H17C 109.5 . . ?
H17B C17 H17C 109.5 . . ?
C19 O18 Cu1 127.3(3) . . ?
C19 O18 H18 115(5) . . ?
Cu1 O18 H18 115(5) . . ?
O18 C19 H19A 109.5 . . ?
O18 C19 H19B 109.5 . . ?
H19A C19 H19B 109.5 . . ?
O18 C19 H19C 109.5 . . ?
H19A C19 H19C 109.5 . . ?
H19B C19 H19C 109.5 . . ?
N36 Cu21 N22 173.44(19) . . ?
N36 Cu21 O38 88.47(18) . . ?
N22 Cu21 O38 94.6(2) . . ?
N36 Cu21 N30 81.51(19) . . ?
N22 Cu21 N30 95.9(2) . . ?
O38 Cu21 N30 169.04(19) . . ?
N36 Cu21 O65B 83.8(3) . 1_545 ?
N22 Cu21 O65B 101.5(3) . 1_545 ?
O38 Cu21 O65B 96.9(4) . 1_545 ?
N30 Cu21 O65B 77.7(4) . 1_545 ?
C23 N22 C27 117.6(6) . . ?
C23 N22 Cu21 117.9(4) . . ?
C27 N22 Cu21 124.5(5) . . ?
N22 C23 C24 124.1(7) . . ?
N22 C23 H23 117.9 . . ?
C24 C23 H23 117.9 . . ?
C23 C24 C25 117.8(8) . . ?
C23 C24 H24 121.1 . . ?
C25 C24 H24 121.1 . . ?
C26 C25 C24 119.3(7) . . ?
C26 C25 H25 120.3 . . ?
C24 C25 H25 120.3 . . ?
C25 C26 C27 120.9(7) . . ?
C25 C26 H26 119.6 . . ?
C27 C26 H26 119.6 . . ?
N22 C27 C26 120.2(7) . . ?
N22 C27 C28 119.5(6) . . ?
C26 C27 C28 120.3(6) . . ?
C29 C28 C27 116.5(5) . . ?
C29 C28 H28A 108.2 . . ?
C27 C28 H28A 108.2 . . ?
C29 C28 H28B 108.2 . . ?
C27 C28 H28B 108.2 . . ?
H28A C28 H28B 107.3 . . ?
N30 C29 C28 108.4(5) . . ?
N30 C29 H29A 110.0 . . ?
C28 C29 H29A 110.0 . . ?
N30 C29 H29B 110.0 . . ?
C28 C29 H29B 110.0 . . ?
H29A C29 H29B 108.4 . . ?
C31 N30 C29 112.8(5) . . ?
C31 N30 Cu21 109.8(4) . . ?
C29 N30 Cu21 115.7(4) . . ?
C31 N30 H30 105.9 . . ?
C29 N30 H30 105.9 . . ?
Cu21 N30 H30 105.9 . . ?
N30 C31 C32 105.5(5) . . ?
N30 C31 H31A 110.6 . . ?
C32 C31 H31A 110.6 . . ?
N30 C31 H31B 110.6 . . ?
C32 C31 H31B 110.6 . . ?
H31A C31 H31B 108.8 . . ?
N36 C32 N33 110.2(5) . . ?
N36 C32 C31 119.9(5) . . ?
N33 C32 C31 129.9(5) . . ?
C32 N33 C34 106.6(5) . . ?
C32 N33 C37 126.0(5) . . ?
C34 N33 C37 127.4(5) . . ?
C35 C34 N33 107.7(5) . . ?
C35 C34 H34 126.1 . . ?
N33 C34 H34 126.1 . . ?
C34 C35 N36 108.3(5) . . ?
C34 C35 H35 125.9 . . ?
N36 C35 H35 125.9 . . ?
C32 N36 C35 107.3(5) . . ?
C32 N36 Cu21 112.3(4) . . ?
C35 N36 Cu21 140.2(4) . . ?
N33 C37 H37A 109.5 . . ?
N33 C37 H37B 109.5 . . ?
H37A C37 H37B 109.5 . . ?
N33 C37 H37C 109.5 . . ?
H37A C37 H37C 109.5 . . ?
H37B C37 H37C 109.5 . . ?
C39 O38 Cu21 130.2(4) . . ?
C39 O38 H38 118(5) . . ?
Cu21 O38 H38 112(5) . . ?
O38 C39 H39A 109.5 . . ?
O38 C39 H39B 109.5 . . ?
H39A C39 H39B 109.5 . . ?
O38 C39 H39C 109.5 . . ?
H39A C39 H39C 109.5 . . ?
H39B C39 H39C 109.5 . . ?
O45 Cl41 O44 111.0(3) . . ?
O45 Cl41 O42 110.3(3) . . ?
O44 Cl41 O42 108.4(3) . . ?
O45 Cl41 O43 109.7(3) . . ?
O44 Cl41 O43 108.8(2) . . ?
O42 Cl41 O43 108.6(3) . . ?
O53 Cl51 O55 110.0(4) . . ?
O53 Cl51 O52 110.3(3) . . ?
O55 Cl51 O52 109.1(3) . . ?
O53 Cl51 O54 108.6(3) . . ?
O55 Cl51 O54 109.4(3) . . ?
O52 Cl51 O54 109.5(3) . . ?
O55B Cl5B O53B 110.3(11) . . ?
O55B Cl5B O54B 108.8(11) . . ?
O53B Cl5B O54B 109.8(11) . . ?
O55B Cl5B O52B 110.0(11) . . ?
O53B Cl5B O52B 109.6(11) . . ?
O54B Cl5B O52B 108.5(11) . . ?
Cl5B O55B Cu1 141(3) . . ?
O64 Cl61 O65 109.1(5) . . ?
O64 Cl61 O62 110.0(5) . . ?
O65 Cl61 O62 109.2(5) . . ?
O64 Cl61 O63 109.6(5) . . ?
O65 Cl61 O63 109.9(4) . . ?
O62 Cl61 O63 109.0(5) . . ?
O65B Cl6B O64B 108.6(9) . . ?
O65B Cl6B O63B 110.5(10) . . ?
O64B Cl6B O63B 109.4(10) . . ?
O65B Cl6B O62B 109.9(10) . . ?
O64B Cl6B O62B 109.0(10) . . ?
O63B Cl6B O62B 109.4(10) . . ?
O74 Cl71 O75 109.2(9) . . ?
O74 Cl71 O73 110.7(7) . . ?
O75 Cl71 O73 109.8(7) . . ?
O74 Cl71 O72 106.6(7) . . ?
O75 Cl71 O72 109.8(7) . . ?
O73 Cl71 O72 110.7(6) . . ?
O75B Cl7B O73B 111.5(8) . . ?
O75B Cl7B O74B 107.3(8) . . ?
O73B Cl7B O74B 111.5(9) . . ?
O75B Cl7B O72B 110.5(7) . . ?
O73B Cl7B O72B 109.0(7) . . ?
O74B Cl7B O72B 106.9(8) . . ?

loop_
_geom_bond_atom_site_label_1
_geom_bond_atom_site_label_2
_geom_bond_distance
_geom_bond_site_symmetry_2
_geom_bond_publ_flag
Cu1 N16 1.969(4) . ?
Cu1 N2 2.024(4) . ?
Cu1 N10 2.035(4) . ?
Cu1 O18 2.040(4) . ?
Cu1 O55B 2.33(5) . ?
N2 C7 1.353(7) . ?
N2 C3 1.377(7) . ?
C3 C4 1.381(8) . ?
C3 H3 0.9500 . ?
C4 C5 1.378(9) . ?
C4 H4 0.9500 . ?
C5 C6 1.397(9) . ?
C5 H5 0.9500 . ?
C6 C7 1.399(8) . ?
C6 H6 0.9500 . ?
C7 C8 1.520(7) . ?
C8 C9 1.534(7) . ?
C8 H8A 0.9900 . ?
C8 H8AB 0.9900 . ?
C9 N10 1.478(6) . ?
C9 H9A 0.9900 . ?
C9 H9AB 0.9900 . ?
N10 C11 1.516(7) . ?
N10 H10 1.0000 . ?
C11 C12 1.487(7) . ?
C11 H11A 0.9900 . ?
C11 H11B 0.9900 . ?
C12 N16 1.331(7) . ?
C12 N13 1.360(7) . ?
N13 C14 1.385(7) . ?
N13 C17 1.476(7) . ?
C14 C15 1.354(8) . ?
C14 H14 0.9500 . ?
C15 N16 1.386(7) . ?
C15 H15 0.9500 . ?
C17 H17A 0.9800 . ?
C17 H17B 0.9800 . ?
C17 H17C 0.9800 . ?
O18 C19 1.456(6) . ?
O18 H18 0.79(7) . ?
C19 H19A 0.9800 . ?
C19 H19B 0.9800 . ?
C19 H19C 0.9800 . ?
Cu21 N36 1.977(4) . ?
Cu21 N22 2.024(5) . ?
Cu21 O38 2.034(4) . ?
Cu21 N30 2.046(5) . ?
Cu21 O65B 2.435(12) 1_545 ?
N22 C23 1.363(8) . ?
N22 C27 1.365(7) . ?
C23 C24 1.387(9) . ?
C23 H23 0.9500 . ?
C24 C25 1.392(12) . ?
C24 H24 0.9500 . ?
C25 C26 1.369(12) . ?
C25 H25 0.9500 . ?
C26 C27 1.413(11) . ?
C26 H26 0.9500 . ?
C27 C28 1.511(10) . ?
C28 C29 1.511(10) . ?
C28 H28A 0.9900 . ?
C28 H28B 0.9900 . ?
C29 N30 1.505(7) . ?
C29 H29A 0.9900 . ?
C29 H29B 0.9900 . ?
N30 C31 1.468(8) . ?
N30 H30 1.0000 . ?
C31 C32 1.505(8) . ?
C31 H31A 0.9900 . ?
C31 H31B 0.9900 . ?
C32 N36 1.347(7) . ?
C32 N33 1.350(7) . ?
N33 C34 1.396(8) . ?
N33 C37 1.484(7) . ?
C34 C35 1.355(8) . ?
C34 H34 0.9500 . ?
C35 N36 1.377(7) . ?
C35 H35 0.9500 . ?
C37 H37A 0.9800 . ?
C37 H37B 0.9800 . ?
C37 H37C 0.9800 . ?
O38 C39 1.419(7) . ?
O38 H38 0.83(8) . ?
C39 H39A 0.9800 . ?
C39 H39B 0.9800 . ?
C39 H39C 0.9800 . ?
Cl41 O45 1.432(4) . ?
Cl41 O44 1.440(4) . ?
Cl41 O42 1.450(4) . ?
Cl41 O43 1.456(3) . ?
Cl51 O53 1.437(4) . ?
Cl51 O55 1.439(4) . ?
Cl51 O52 1.449(4) . ?
Cl51 O54 1.453(4) . ?
Cl5B O55B 1.432(8) . ?
Cl5B O53B 1.437(8) . ?
Cl5B O54B 1.439(8) . ?
Cl5B O52B 1.449(8) . ?
Cl61 O64 1.435(5) . ?
Cl61 O65 1.439(5) . ?
Cl61 O62 1.446(5) . ?
Cl61 O63 1.446(5) . ?
Cl6B O65B 1.431(8) . ?
Cl6B O64B 1.434(8) . ?
Cl6B O63B 1.440(8) . ?
Cl6B O62B 1.448(7) . ?
Cl71 O74 1.426(7) . ?
Cl71 O75 1.429(7) . ?
Cl71 O73 1.430(6) . ?
Cl71 O72 1.447(7) . ?
Cl7B O75B 1.421(7) . ?
Cl7B O73B 1.422(7) . ?
Cl7B O74B 1.439(7) . ?
Cl7B O72B 1.454(7) . ?

loop_
_geom_torsion_atom_site_label_1
_geom_torsion_atom_site_label_2
_geom_torsion_atom_site_label_3
_geom_torsion_atom_site_label_4
_geom_torsion
_geom_torsion_site_symmetry_1
_geom_torsion_site_symmetry_2
_geom_torsion_site_symmetry_3
_geom_torsion_site_symmetry_4
_geom_torsion_publ_flag
C7 N2 C3 C4 -0.3(8) . . . . ?
Cu1 N2 C3 C4 -177.0(4) . . . . ?
N2 C3 C4 C5 0.8(9) . . . . ?
C3 C4 C5 C6 -0.6(9) . . . . ?
C4 C5 C6 C7 -0.2(9) . . . . ?
C3 N2 C7 C6 -0.5(7) . . . . ?
Cu1 N2 C7 C6 175.9(4) . . . . ?
C3 N2 C7 C8 179.8(4) . . . . ?
Cu1 N2 C7 C8 -3.7(6) . . . . ?
C5 C6 C7 N2 0.7(8) . . . . ?
C5 C6 C7 C8 -179.6(5) . . . . ?
N2 C7 C8 C9 49.9(6) . . . . ?
C6 C7 C8 C9 -129.8(5) . . . . ?
C7 C8 C9 N10 -74.9(6) . . . . ?
C8 C9 N10 C11 179.9(4) . . . . ?
C8 C9 N10 Cu1 51.1(5) . . . . ?
C9 N10 C11 C12 -166.5(4) . . . . ?
Cu1 N10 C11 C12 -32.9(4) . . . . ?
N10 C11 C12 N16 21.8(6) . . . . ?
N10 C11 C12 N13 -162.0(5) . . . . ?
N16 C12 N13 C14 -0.8(6) . . . . ?
C11 C12 N13 C14 -177.4(5) . . . . ?
N16 C12 N13 C17 -178.4(5) . . . . ?
C11 C12 N13 C17 5.1(8) . . . . ?
C12 N13 C14 C15 0.4(6) . . . . ?
C17 N13 C14 C15 177.9(5) . . . . ?
N13 C14 C15 N16 0.1(6) . . . . ?
N13 C12 N16 C15 0.9(5) . . . . ?
C11 C12 N16 C15 177.8(4) . . . . ?
N13 C12 N16 Cu1 -175.9(3) . . . . ?
C11 C12 N16 Cu1 1.0(6) . . . . ?
C14 C15 N16 C12 -0.6(6) . . . . ?
C14 C15 N16 Cu1 174.8(4) . . . . ?
C27 N22 C23 C24 1.4(9) . . . . ?
Cu21 N22 C23 C24 -176.7(5) . . . . ?
N22 C23 C24 C25 0.9(10) . . . . ?
C23 C24 C25 C26 -2.5(11) . . . . ?
C24 C25 C26 C27 1.8(11) . . . . ?
C23 N22 C27 C26 -2.1(8) . . . . ?
Cu21 N22 C27 C26 175.9(4) . . . . ?
C23 N22 C27 C28 177.3(5) . . . . ?
Cu21 N22 C27 C28 -4.7(7) . . . . ?
C25 C26 C27 N22 0.6(10) . . . . ?
C25 C26 C27 C28 -178.9(6) . . . . ?
N22 C27 C28 C29 -43.4(8) . . . . ?
C26 C27 C28 C29 136.0(6) . . . . ?
C27 C28 C29 N30 76.4(7) . . . . ?
C28 C29 N30 C31 176.4(5) . . . . ?
C28 C29 N30 Cu21 -56.0(6) . . . . ?
C29 N30 C31 C32 164.5(5) . . . . ?
Cu21 N30 C31 C32 33.8(5) . . . . ?
N30 C31 C32 N36 -22.2(7) . . . . ?
N30 C31 C32 N33 161.3(5) . . . . ?
N36 C32 N33 C34 -0.4(6) . . . . ?
C31 C32 N33 C34 176.3(5) . . . . ?
N36 C32 N33 C37 178.6(5) . . . . ?
C31 C32 N33 C37 -4.7(9) . . . . ?
C32 N33 C34 C35 0.8(6) . . . . ?
C37 N33 C34 C35 -178.2(5) . . . . ?
N33 C34 C35 N36 -0.8(6) . . . . ?
N33 C32 N36 C35 0.0(6) . . . . ?
C31 C32 N36 C35 -177.2(5) . . . . ?
N33 C32 N36 Cu21 175.7(3) . . . . ?
C31 C32 N36 Cu21 -1.4(6) . . . . ?
C34 C35 N36 C32 0.5(6) . . . . ?
C34 C35 N36 Cu21 -173.3(4) . . . . ?
O53B Cl5B O55B Cu1 35(5) . . . . ?
O54B Cl5B O55B Cu1 -86(5) . . . . ?
O52B Cl5B O55B Cu1 156(5) . . . . ?
O64B Cl6B O65B Cu21 -32.6(17) . . . 1_565 ?
O63B Cl6B O65B Cu21 87.4(16) . . . 1_565 ?
O62B Cl6B O65B Cu21 -151.8(15) . . . 1_565 ?
